data_1561546
loop_
_publ_author_name
'Zhao, Hua-Jun'

_publ_section_title
;
 Centrosymmetry vs noncentrosymmetry in La2Ga0.33SbS5 and Ce4GaSbS9 based
 on the interesting size effects of lanthanides: Syntheses, crystal
 structures, and optical properties
;
_journal_name_full 'Journal of Solid State Chemistry'
_journal_page_first 99
_journal_page_last 104
_journal_paper_doi 10.1016/j.jssc.2016.01.021
_journal_volume 237
_journal_year 2016
_chemical_formula_sum 'Ce4 Ga S9 Sb'
_chemical_formula_weight 1040.49
_space_group_IT_number 41
_space_group_name_Hall 'A 2 -2ab'
_space_group_name_H-M_alt 'A e a 2'
_symmetry_cell_setting orthorhombic
_symmetry_space_group_name_H-M 'A e a 2'
_atom_sites_solution_hydrogens .
_atom_sites_solution_primary direct
_atom_sites_solution_secondary difmap
_audit_creation_method SHELXL-97
_cell_angle_alpha 90.00
_cell_angle_beta 90.00
_cell_angle_gamma 90.00
_cell_formula_units_Z 8
_cell_length_a 13.8834(9)
_cell_length_b 14.3004(11)
_cell_length_c 14.4102(13)
_cell_measurement_reflns_used 4163
_cell_measurement_temperature 293(2)
_cell_measurement_theta_max 27.4972
_cell_measurement_theta_min 2.4857
_cell_volume 2861.0(4)
_computing_cell_refinement 'Bruker XSCANS'
_computing_data_collection 'Bruker XSCANS'
_computing_data_reduction 'Bruker SHELXTL'
_computing_molecular_graphics 'Bruker SHELXTL'
_computing_publication_material 'Bruker SHELXTL'
_computing_structure_refinement 'SHELXL-97 (Sheldrick, 1997)'
_computing_structure_solution 'SHELXS-97 (Sheldrick, 1990)'
_diffrn_ambient_temperature 293(2)
_diffrn_measured_fraction_theta_full 0.998
_diffrn_measured_fraction_theta_max 0.998
_diffrn_measurement_device_type 'Bruker P4'
_diffrn_measurement_method '\w scans'
_diffrn_radiation_monochromator graphite
_diffrn_radiation_source 'fine-focus sealed tube'
_diffrn_radiation_type MoK\a
_diffrn_radiation_wavelength 0.71073
_diffrn_reflns_av_R_equivalents 0.0340
_diffrn_reflns_av_sigmaI/netI 0.0360
_diffrn_reflns_limit_h_max 16
_diffrn_reflns_limit_h_min -18
_diffrn_reflns_limit_k_max 18
_diffrn_reflns_limit_k_min -18
_diffrn_reflns_limit_l_max 17
_diffrn_reflns_limit_l_min -18
_diffrn_reflns_number 10722
_diffrn_reflns_theta_full 27.49
_diffrn_reflns_theta_max 27.49
_diffrn_reflns_theta_min 2.49
_exptl_absorpt_coefficient_mu 17.451
_exptl_absorpt_correction_T_max 1.0000
_exptl_absorpt_correction_T_min 0.6526
_exptl_absorpt_correction_type multi-scan
_exptl_crystal_colour Red
_exptl_crystal_density_diffrn 4.831
_exptl_crystal_density_method 'not measured'
_exptl_crystal_description Prism
_exptl_crystal_F_000 3664
_exptl_crystal_size_max 0.1500
_exptl_crystal_size_mid 0.0500
_exptl_crystal_size_min 0.0500
_refine_diff_density_max 0.700
_refine_diff_density_min -0.922
_refine_diff_density_rms 0.180
_refine_ls_abs_structure_details 'Flack H D (1983), Acta Cryst. A39, 876-881'
_refine_ls_abs_structure_Flack 0.010(13)
_refine_ls_extinction_coef 0.000362(9)
_refine_ls_extinction_expression Fc^*^=kFc[1+0.001xFc^2^\l^3^/sin(2\q)]^-1/4^
_refine_ls_extinction_method SHELXL
_refine_ls_goodness_of_fit_ref 1.017
_refine_ls_hydrogen_treatment .
_refine_ls_matrix_type full
_refine_ls_number_parameters 138
_refine_ls_number_reflns 3178
_refine_ls_number_restraints 1
_refine_ls_restrained_S_all 1.017
_refine_ls_R_factor_all 0.0217
_refine_ls_R_factor_gt 0.0205
_refine_ls_shift/su_max 0.001
_refine_ls_shift/su_mean 0.000
_refine_ls_structure_factor_coef Fsqd
_refine_ls_weighting_details 'calc w=1/[\s^2^(Fo^2^)+(0.0064P)^2^+0.0000P] where P=(Fo^2^+2Fc^2^)/3'
_refine_ls_weighting_scheme calc
_refine_ls_wR_factor_gt 0.0343
_refine_ls_wR_factor_ref 0.0348
_reflns_number_gt 3077
_reflns_number_total 3178
_reflns_threshold_expression >2sigma(I)
_cod_data_source_file JSSC-2016-237-99.cif
_cod_data_source_block Ce4GaSbS9
_cod_depositor_comments
;
The following automatic conversions were performed:

data item '_exptl_absorpt_correction_type' value 'Multi-scan' was
changed to 'multi-scan' in accordance with the built-in table derived
from the CIF Core dictionary named 'cif_core.dic' version 2.4.5 last
updated on 2014-11-21.

data item '_symmetry_cell_setting' value 'Orthorhombic' was changed
to 'orthorhombic' in accordance with the built-in table derived from
the CIF Core dictionary named 'cif_core.dic' version 2.4.5 last
updated on 2014-11-21.

Automatic conversion script
Id: cif_fix_values 8369 2020-08-20 11:38:08Z andrius 
;
_cod_original_sg_symbol_H-M Aba2
_cod_database_code 1561546

loop_
_symmetry_equiv_pos_as_xyz
'x, y, z'
'-x, -y, z'
'x+1/2, -y+1/2, z'
'-x+1/2, y+1/2, z'
'x, y+1/2, z+1/2'
'-x, -y+1/2, z+1/2'
'x+1/2, -y+1, z+1/2'
'-x+1/2, y+1, z+1/2'

loop_
_atom_site_label
_atom_site_type_symbol
_atom_site_fract_x
_atom_site_fract_y
_atom_site_fract_z
_atom_site_U_iso_or_equiv
_atom_site_adp_type
_atom_site_occupancy
_atom_site_symmetry_multiplicity
_atom_site_calc_flag
_atom_site_refinement_flags
_atom_site_disorder_assembly
_atom_site_disorder_group
Ce1 Ce 0.68483(2) 0.89163(2) 0.61141(2) 0.00992(8) Uani 1 1 d . . .
Ce2 Ce 0.39939(2) 0.82775(2) 0.59666(3) 0.01090(8) Uani 1 1 d . . .
Ce3 Ce 0.67916(2) 0.66588(2) 0.38300(2) 0.01156(8) Uani 1 1 d . . .
Ce4 Ce 1.10377(2) 0.88660(2) 0.65768(3) 0.01323(8) Uani 1 1 d . . .
Ga1 Ga 0.40670(4) 0.60388(4) 0.37239(5) 0.01134(15) Uani 1 1 d . . .
Sb1 Sb 0.88524(3) 0.92501(3) 0.84089(3) 0.02076(11) Uani 1 1 d . . .
S1 S 0.5000 0.5000 0.45904(16) 0.0239(6) Uani 1 2 d S . .
S2 S 0.49989(10) 0.69218(10) 0.27549(12) 0.0152(3) Uani 1 1 d . . .
S3 S 0.31117(10) 0.69416(10) 0.46663(11) 0.0106(3) Uani 1 1 d . . .
S4 S 0.70046(10) 0.98750(10) 0.78830(11) 0.0120(3) Uani 1 1 d . . .
S5 S 0.24851(11) 0.76511(10) 0.71605(11) 0.0109(3) Uani 1 1 d . . .
S6 S 1.08010(11) 0.90776(10) 0.85614(11) 0.0149(3) Uani 1 1 d . . .
S7 S 0.89973(10) 0.91155(10) 0.67173(12) 0.0124(3) Uani 1 1 d . . .
S8 S 0.56890(10) 0.75180(10) 0.52487(11) 0.0098(3) Uani 1 1 d . . .
S9 S 0.24858(11) 0.94207(9) 0.53181(11) 0.0113(3) Uani 1 1 d . . .
S10 S 0.5000 1.0000 0.59255(17) 0.0146(5) Uani 1 2 d S . .

loop_
_atom_site_aniso_label
_atom_site_aniso_U_11
_atom_site_aniso_U_22
_atom_site_aniso_U_33
_atom_site_aniso_U_23
_atom_site_aniso_U_13
_atom_site_aniso_U_12
Ce1 0.01088(16) 0.00692(14) 0.01196(19) 0.00010(15) -0.00159(15) -0.00027(12)
Ce2 0.00768(16) 0.01101(15) 0.01402(19) -0.00179(15) 0.00038(15) 0.00011(11)
Ce3 0.01647(17) 0.01095(16) 0.00726(18) 0.00010(14) 0.00033(15) 0.00251(13)
Ce4 0.01127(16) 0.01203(16) 0.0164(2) -0.00475(16) 0.00045(16) 0.00094(12)
Ga1 0.0099(3) 0.0117(3) 0.0124(4) 0.0006(3) 0.0015(3) 0.0005(2)
Sb1 0.0285(2) 0.0186(2) 0.0153(2) 0.00824(19) 0.0021(2) -0.00489(18)
S1 0.0261(14) 0.0337(15) 0.0120(13) 0.000 0.000 0.0209(10)
S2 0.0140(7) 0.0183(8) 0.0132(9) 0.0000(7) 0.0033(7) -0.0013(6)
S3 0.0121(7) 0.0088(7) 0.0107(8) -0.0006(6) 0.0015(6) 0.0002(5)
S4 0.0136(7) 0.0110(7) 0.0114(8) -0.0019(6) 0.0012(6) -0.0012(5)
S5 0.0118(7) 0.0089(7) 0.0120(8) -0.0029(6) -0.0005(6) -0.0007(6)
S6 0.0148(7) 0.0160(8) 0.0137(9) 0.0001(7) -0.0016(6) 0.0004(6)
S7 0.0091(7) 0.0137(7) 0.0145(9) 0.0021(7) -0.0006(6) -0.0009(5)
S8 0.0107(7) 0.0093(7) 0.0094(8) -0.0007(6) 0.0017(6) -0.0002(6)
S9 0.0122(7) 0.0105(7) 0.0114(8) -0.0026(6) -0.0011(6) -0.0001(6)
S10 0.0117(10) 0.0103(9) 0.0219(13) 0.000 0.000 -0.0008(7)

loop_
_atom_type_symbol
_atom_type_description
_atom_type_scat_dispersion_real
_atom_type_scat_dispersion_imag
_atom_type_scat_source
S S 0.1246 0.1234 'International Tables Vol C Tables 4.2.6.8 and 6.1.1.4'
Ga Ga 0.2307 1.6083 'International Tables Vol C Tables 4.2.6.8 and 6.1.1.4'
Sb Sb -0.5866 1.5461 'International Tables Vol C Tables 4.2.6.8 and 6.1.1.4'
Ce Ce -0.2486 2.6331 'International Tables Vol C Tables 4.2.6.8 and 6.1.1.4'

loop_
_geom_angle_atom_site_label_1
_geom_angle_atom_site_label_2
_geom_angle_atom_site_label_3
_geom_angle
_geom_angle_site_symmetry_1
_geom_angle_site_symmetry_3
S9 Ce1 S5 141.73(4) 2_675 3_565
S9 Ce1 S8 127.07(5) 2_675 .
S5 Ce1 S8 81.65(4) 3_565 .
S9 Ce1 S4 86.21(4) 2_675 .
S5 Ce1 S4 83.30(4) 3_565 .
S8 Ce1 S4 139.19(4) . .
S9 Ce1 S3 82.46(4) 2_675 3_565
S5 Ce1 S3 82.19(4) 3_565 3_565
S8 Ce1 S3 74.83(4) . 3_565
S4 Ce1 S3 139.73(4) . 3_565
S9 Ce1 S10 78.87(4) 2_675 .
S5 Ce1 S10 135.98(5) 3_565 .
S8 Ce1 S10 80.82(4) . .
S4 Ce1 S10 84.25(5) . .
S3 Ce1 S10 130.43(6) 3_565 .
S9 Ce1 S7 73.78(4) 2_675 .
S5 Ce1 S7 68.09(4) 3_565 .
S8 Ce1 S7 136.46(4) . .
S4 Ce1 S7 68.95(4) . .
S3 Ce1 S7 70.78(4) 3_565 .
S10 Ce1 S7 142.48(3) . .
S9 Ce1 Ce2 119.40(3) 2_675 .
S5 Ce1 Ce2 98.83(3) 3_565 .
S8 Ce1 Ce2 43.21(3) . .
S4 Ce1 Ce2 102.97(3) . .
S3 Ce1 Ce2 116.27(3) 3_565 .
S10 Ce1 Ce2 44.043(7) . .
S7 Ce1 Ce2 164.88(3) . .
S8 Ce2 S9 136.88(5) . .
S8 Ce2 S10 85.11(4) . .
S9 Ce2 S10 81.66(3) . .
S8 Ce2 S5 136.06(4) . .
S9 Ce2 S5 80.60(4) . .
S10 Ce2 S5 130.34(5) . .
S8 Ce2 S3 82.08(4) . .
S9 Ce2 S3 81.73(4) . .
S10 Ce2 S3 139.15(6) . .
S5 Ce2 S3 82.80(4) . .
S8 Ce2 S2 83.47(5) . 6_665
S9 Ce2 S2 134.38(5) . 6_665
S10 Ce2 S2 82.43(5) . 6_665
S5 Ce2 S2 77.92(4) . 6_665
S3 Ce2 S2 133.77(4) . 6_665
S8 Ce2 Ce1 44.44(3) . .
S9 Ce2 Ce1 127.64(3) . .
S10 Ce2 Ce1 47.632(8) . .
S5 Ce2 Ce1 138.85(3) . .
S3 Ce2 Ce1 125.72(3) . .
S2 Ce2 Ce1 60.93(3) 6_665 .
S5 Ce3 S9 136.79(4) 6_664 3_565
S5 Ce3 S8 131.58(4) 6_664 .
S9 Ce3 S8 82.71(4) 3_565 .
S5 Ce3 S4 82.47(4) 6_664 5_544
S9 Ce3 S4 80.88(4) 3_565 5_544
S8 Ce3 S4 140.69(4) . 5_544
S5 Ce3 S2 78.81(4) 6_664 .
S9 Ce3 S2 139.29(4) 3_565 .
S8 Ce3 S2 82.42(4) . .
S4 Ce3 S2 87.21(4) 5_544 .
S5 Ce3 S3 83.64(4) 6_664 3_565
S9 Ce3 S3 81.32(4) 3_565 3_565
S8 Ce3 S3 75.43(4) . 3_565
S4 Ce3 S3 135.97(4) 5_544 3_565
S2 Ce3 S3 130.29(4) . 3_565
S5 Ce4 S8 83.69(4) 1_655 3_565
S5 Ce4 S9 81.69(4) 1_655 1_655
S8 Ce4 S9 83.24(4) 3_565 1_655
S5 Ce4 S7 140.37(5) 1_655 .
S8 Ce4 S7 88.01(4) 3_565 .
S9 Ce4 S7 135.69(5) 1_655 .
S5 Ce4 S7 127.80(4) 1_655 2_775
S8 Ce4 S7 138.69(5) 3_565 2_775
S9 Ce4 S7 77.09(4) 1_655 2_775
S7 Ce4 S7 81.61(4) . 2_775
S5 Ce4 S6 81.30(4) 1_655 .
S8 Ce4 S6 136.95(4) 3_565 .
S9 Ce4 S6 133.37(4) 1_655 .
S7 Ce4 S6 78.74(4) . .
S7 Ce4 S6 79.91(4) 2_775 .
S2 Ga1 S3 112.21(6) . .
S2 Ga1 S4 110.80(6) . 6_664
S3 Ga1 S4 104.78(6) . 6_664
S2 Ga1 S1 111.39(5) . .
S3 Ga1 S1 111.24(7) . .
S4 Ga1 S1 106.06(5) 6_664 .
S6 Sb1 S7 98.60(5) 2_775 .
S6 Sb1 S6 83.46(5) 2_775 .
S7 Sb1 S6 89.52(5) . .
S6 Sb1 S4 83.88(5) 2_775 .
S7 Sb1 S4 80.35(5) . .
S6 Sb1 S4 162.41(5) . .
Ga1 S1 Ga1 115.29(10) 2_665 .
Ga1 S2 Ce2 138.60(7) . 6_664
Ga1 S2 Ce3 94.94(6) . .
Ce2 S2 Ce3 92.66(4) 6_664 .
Ga1 S3 Ce2 120.08(6) . .
Ga1 S3 Ce3 119.71(6) . 3_465
Ce2 S3 Ce3 94.46(4) . 3_465
Ga1 S3 Ce1 121.41(6) . 3_465
Ce2 S3 Ce1 93.80(5) . 3_465
Ce3 S3 Ce1 101.40(4) 3_465 3_465
Ga1 S4 Sb1 105.33(6) 6_665 .
Ga1 S4 Ce1 98.32(5) 6_665 .
Sb1 S4 Ce1 98.88(5) . .
Ga1 S4 Ce3 100.58(5) 6_665 5
Sb1 S4 Ce3 104.14(5) . 5
Ce1 S4 Ce3 144.97(6) . 5
Ce4 S5 Ce3 107.43(5) 1_455 6_665
Ce4 S5 Ce1 96.16(5) 1_455 3_465
Ce3 S5 Ce1 148.11(6) 6_665 3_465
Ce4 S5 Ce2 98.72(5) 1_455 .
Ce3 S5 Ce2 98.32(5) 6_665 .
Ce1 S5 Ce2 98.97(5) 3_465 .
Sb1 S6 Sb1 95.70(5) 2_775 .
Sb1 S6 Ce4 89.49(5) 2_775 .
Sb1 S6 Ce4 92.43(5) . .
Sb1 S7 Ce4 99.28(5) . .
Sb1 S7 Ce4 89.42(5) . 2_775
Ce4 S7 Ce4 97.82(4) . 2_775
Sb1 S7 Ce1 101.86(5) . .
Ce4 S7 Ce1 156.22(6) . .
Ce4 S7 Ce1 93.18(4) 2_775 .
Ce2 S8 Ce4 99.66(5) . 3_465
Ce2 S8 Ce3 153.07(6) . .
Ce4 S8 Ce3 95.36(4) 3_465 .
Ce2 S8 Ce1 92.34(4) . .
Ce4 S8 Ce1 95.70(5) 3_465 .
Ce3 S8 Ce1 108.32(5) . .
Ce1 S9 Ce3 153.18(6) 2_675 3_465
Ce1 S9 Ce2 96.41(5) 2_675 .
Ce3 S9 Ce2 100.91(5) 3_465 .
Ce1 S9 Ce4 102.17(5) 2_675 1_455
Ce3 S9 Ce4 95.26(4) 3_465 1_455
Ce2 S9 Ce4 98.82(5) . 1_455
Ce2 S10 Ce2 177.60(10) 2_675 .
Ce2 S10 Ce1 91.458(11) 2_675 .
Ce2 S10 Ce1 88.326(12) . .
Ce2 S10 Ce1 88.326(11) 2_675 2_675
Ce2 S10 Ce1 91.458(11) . 2_675
Ce1 S10 Ce1 169.64(10) . 2_675

loop_
_geom_bond_atom_site_label_1
_geom_bond_atom_site_label_2
_geom_bond_distance
_geom_bond_site_symmetry_2
Ce1 S9 2.7976(14) 2_675
Ce1 S5 2.8424(14) 3_565
Ce1 S8 2.8538(15) .
Ce1 S4 2.9024(16) .
Ce1 S3 2.9891(15) 3_565
Ce1 S10 3.0101(4) .
Ce1 S7 3.1206(14) .
Ce1 Ce2 4.0724(5) .
Ce2 S8 2.7909(15) .
Ce2 S9 2.8160(15) .
Ce2 S10 2.8323(4) .
Ce2 S5 2.8548(15) .
Ce2 S3 2.9429(15) .
Ce2 S2 2.9458(17) 6_665
Ce3 S5 2.7875(15) 6_664
Ce3 S9 2.8125(15) 3_565
Ce3 S8 2.8341(15) .
Ce3 S4 2.9081(15) 5_544
Ce3 S2 2.9556(16) .
Ce3 S3 2.9694(15) 3_565
Ce4 S5 2.7864(15) 1_655
Ce4 S8 2.7954(15) 3_565
Ce4 S9 2.8215(16) 1_655
Ce4 S7 2.8623(14) .
Ce4 S7 2.8939(15) 2_775
Ce4 S6 2.8945(16) .
Ga1 S2 2.2843(17) .
Ga1 S3 2.2956(16) .
Ga1 S4 2.3215(16) 6_664
Ga1 S1 2.3332(14) .
Sb1 S6 2.4494(15) 2_775
Sb1 S7 2.4535(17) .
Sb1 S6 2.7254(15) .
Sb1 S4 2.8204(14) .
S1 Ga1 2.3332(14) 2_665
S2 Ce2 2.9458(17) 6_664
S3 Ce3 2.9694(15) 3_465
S3 Ce1 2.9891(15) 3_465
S4 Ga1 2.3215(16) 6_665
S4 Ce3 2.9081(15) 5
S5 Ce4 2.7864(15) 1_455
S5 Ce3 2.7875(15) 6_665
S5 Ce1 2.8424(14) 3_465
S6 Sb1 2.4494(15) 2_775
S7 Ce4 2.8939(15) 2_775
S8 Ce4 2.7954(15) 3_465
S9 Ce1 2.7976(14) 2_675
S9 Ce3 2.8125(15) 3_465
S9 Ce4 2.8215(16) 1_455
S10 Ce2 2.8323(4) 2_675
S10 Ce1 3.0101(4) 2_675
